data_7246934
loop_
_publ_author_name
'Gao, Lijie'
'Wang, Meng'
'Li, Shuyu'
'Chen, Kui'
'Zhou, Lina'
'Li, Xin'
'Wang, Na'
'Huang, Xin'
'Hao, Hongxun'
'Wang, Ting'

_publ_section_title
;
 Real-time fluorescence visualization of the evaporation crystallization
 process based on the AIEE mechanism
;
_journal_issue 28
_journal_name_full CrystEngComm
_journal_page_first 4064
_journal_page_last 4075
_journal_paper_doi 10.1039/D3CE00232B
_journal_volume 25
_journal_year 2023
_chemical_formula_sum 'C10 H11 N O4'
_chemical_formula_weight 209.20
_chemical_name_common 3,5-Dicarbomethoxyaniline;3-benzenedicarboxylicacid,5-amino-dimethylester;5-Amino-1,3-isophthalic
_chemical_name_systematic
; 
Dimethyl 5-aminoisophthalate  
;
_space_group_IT_number 14
_space_group_name_Hall '-P 2ybc'
_space_group_name_H-M_alt 'P 1 21/c 1'
_symmetry_cell_setting monoclinic
_symmetry_space_group_name_H-M 'P 1 21/c 1'
_atom_sites_solution_hydrogens geom
_atom_sites_solution_primary direct
_atom_sites_solution_secondary difmap
_audit_creation_method SHELXL-97
_audit_update_record
;
2023-05-17 deposited with the CCDC.	2023-06-13 downloaded from the CCDC.
;
_cell_angle_alpha 90.00
_cell_angle_beta 106.09(3)
_cell_angle_gamma 90.00
_cell_formula_units_Z 4
_cell_length_a 7.1188(14)
_cell_length_b 18.663(4)
_cell_length_c 7.9590(16)
_cell_measurement_reflns_used 9950
_cell_measurement_temperature 293(2)
_cell_measurement_theta_max 27.48
_cell_measurement_theta_min 3.17
_cell_volume 1016.0(4)
_computing_structure_refinement 'SHELXL-97 (Sheldrick, 1997)'
_computing_structure_solution 'SHELXS-97 (Sheldrick, 1990)'
_diffrn_ambient_temperature 293(2)
_diffrn_measured_fraction_theta_full 0.997
_diffrn_measured_fraction_theta_max 0.997
_diffrn_measurement_device_type Rigaku
_diffrn_radiation_monochromator graphite
_diffrn_radiation_source 'fine-focus sealed tube'
_diffrn_radiation_type MoK\a
_diffrn_radiation_wavelength 0.71073
_diffrn_reflns_av_R_equivalents 0.0362
_diffrn_reflns_av_sigmaI/netI 0.0327
_diffrn_reflns_limit_h_max 9
_diffrn_reflns_limit_h_min -9
_diffrn_reflns_limit_k_max 24
_diffrn_reflns_limit_k_min -22
_diffrn_reflns_limit_l_max 10
_diffrn_reflns_limit_l_min -9
_diffrn_reflns_number 9950
_diffrn_reflns_theta_full 27.48
_diffrn_reflns_theta_max 27.48
_diffrn_reflns_theta_min 3.17
_exptl_absorpt_coefficient_mu 0.107
_exptl_absorpt_correction_T_max 0.9841
_exptl_absorpt_correction_T_min 0.9738
_exptl_crystal_density_diffrn 1.368
_exptl_crystal_density_method 'not measured'
_exptl_crystal_description Strip
_exptl_crystal_F_000 440
_exptl_crystal_size_max 0.25
_exptl_crystal_size_mid 0.20
_exptl_crystal_size_min 0.15
_refine_diff_density_max 0.203
_refine_diff_density_min -0.143
_refine_diff_density_rms 0.047
_refine_ls_extinction_coef 0.043(9)
_refine_ls_extinction_expression Fc^*^=kFc[1+0.001xFc^2^\l^3^/sin(2\q)]^-1/4^
_refine_ls_extinction_method SHELXL
_refine_ls_goodness_of_fit_ref 1.008
_refine_ls_hydrogen_treatment mixed
_refine_ls_matrix_type full
_refine_ls_number_parameters 137
_refine_ls_number_reflns 2326
_refine_ls_number_restraints 0
_refine_ls_restrained_S_all 1.008
_refine_ls_R_factor_all 0.0752
_refine_ls_R_factor_gt 0.0530
_refine_ls_shift/su_max 0.000
_refine_ls_shift/su_mean 0.000
_refine_ls_structure_factor_coef Fsqd
_refine_ls_weighting_details 'calc w=1/[\s^2^(Fo^2^)+(0.1200P)^2^+0.0000P] where P=(Fo^2^+2Fc^2^)/3'
_refine_ls_weighting_scheme calc
_refine_ls_wR_factor_gt 0.1588
_refine_ls_wR_factor_ref 0.1765
_reflns_number_gt 1679
_reflns_number_total 2326
_reflns_threshold_expression >2sigma(I)
_cod_data_source_file d3ce00232b6.cif
_cod_data_source_block b
_cod_depositor_comments 'Adding full bibliography for 7246933--7246934.cif.'
_cod_original_cell_volume 1016.0(3)
_cod_original_sg_symbol_H-M P21/c
_cod_database_code 7246934

loop_
_symmetry_equiv_pos_as_xyz
'x, y, z'
'-x, y+1/2, -z+1/2'
'-x, -y, -z'
'x, -y-1/2, z-1/2'

loop_
_atom_site_label
_atom_site_type_symbol
_atom_site_fract_x
_atom_site_fract_y
_atom_site_fract_z
_atom_site_U_iso_or_equiv
_atom_site_adp_type
_atom_site_occupancy
_atom_site_symmetry_multiplicity
_atom_site_calc_flag
_atom_site_refinement_flags
_atom_site_disorder_assembly
_atom_site_disorder_group
O1 O 0.5079(2) 0.41679(6) 0.36249(17) 0.0627(4) Uani 1 1 d . . .
O2 O 0.4541(2) 0.30321(7) 0.27687(18) 0.0736(5) Uani 1 1 d . . .
O3 O 0.0408(3) 0.59171(7) -0.29110(19) 0.0759(5) Uani 1 1 d . . .
O4 O 0.20484(19) 0.60954(6) -0.01243(18) 0.0615(4) Uani 1 1 d . . .
N1 N 0.1641(3) 0.32693(8) -0.3782(2) 0.0664(5) Uani 1 1 d . . .
H1A H 0.1049 0.3418 -0.4816 0.080 Uiso 1 1 calc R . .
H1B H 0.1977 0.2827 -0.3614 0.080 Uiso 1 1 calc R . .
C1 C 0.6144(4) 0.39375(13) 0.5354(3) 0.0774(7) Uani 1 1 d . . .
H1C H 0.6572 0.4349 0.6083 0.116 Uiso 1 1 calc R . .
H1D H 0.7259 0.3661 0.5290 0.116 Uiso 1 1 calc R . .
H1E H 0.5310 0.3649 0.5842 0.116 Uiso 1 1 calc R . .
C2 C 0.4371(3) 0.36642(9) 0.2452(2) 0.0485(4) Uani 1 1 d . . .
C3 C 0.3385(2) 0.39633(8) 0.0697(2) 0.0423(4) Uani 1 1 d . . .
C4 C 0.2978(2) 0.35005(8) -0.0714(2) 0.0454(4) Uani 1 1 d . . .
H4A H 0.3330 0.3021 -0.0537 0.055 Uiso 1 1 calc R . .
C5 C 0.2051(2) 0.37401(9) -0.2393(2) 0.0463(4) Uani 1 1 d . . .
C6 C 0.1528(2) 0.44609(9) -0.2617(2) 0.0460(4) Uani 1 1 d . . .
H6A H 0.0900 0.4633 -0.3727 0.055 Uiso 1 1 calc R . .
C7 C 0.1936(2) 0.49235(8) -0.1197(2) 0.0427(4) Uani 1 1 d . . .
C8 C 0.1362(3) 0.56877(9) -0.1537(2) 0.0481(4) Uani 1 1 d . . .
C9 C 0.1624(3) 0.68483(9) -0.0311(4) 0.0775(7) Uani 1 1 d . . .
H9A H 0.2188 0.7085 0.0783 0.116 Uiso 1 1 calc R . .
H9B H 0.0234 0.6918 -0.0653 0.116 Uiso 1 1 calc R . .
H9C H 0.2168 0.7045 -0.1189 0.116 Uiso 1 1 calc R . .
C10 C 0.2873(2) 0.46810(8) 0.0464(2) 0.0433(4) Uani 1 1 d . . .
H10A H 0.3155 0.4994 0.1411 0.052 Uiso 1 1 calc R . .

loop_
_atom_site_aniso_label
_atom_site_aniso_U_11
_atom_site_aniso_U_22
_atom_site_aniso_U_33
_atom_site_aniso_U_23
_atom_site_aniso_U_13
_atom_site_aniso_U_12
O1 0.0758(9) 0.0524(7) 0.0477(8) -0.0024(6) -0.0034(6) 0.0001(6)
O2 0.1087(12) 0.0430(7) 0.0574(9) 0.0103(6) 0.0034(8) -0.0028(7)
O3 0.1088(12) 0.0557(8) 0.0588(9) 0.0141(6) 0.0156(8) 0.0236(8)
O4 0.0666(8) 0.0352(6) 0.0757(10) -0.0037(6) 0.0078(7) 0.0022(6)
N1 0.0970(13) 0.0444(8) 0.0483(9) -0.0063(7) 0.0044(8) 0.0016(8)
C1 0.0847(15) 0.0855(16) 0.0476(12) -0.0043(11) -0.0053(10) 0.0000(12)
C2 0.0529(10) 0.0410(9) 0.0489(10) 0.0015(7) 0.0094(8) -0.0022(7)
C3 0.0434(9) 0.0381(8) 0.0448(9) 0.0018(7) 0.0112(7) -0.0030(6)
C4 0.0525(10) 0.0334(7) 0.0499(10) 0.0013(7) 0.0133(8) -0.0008(6)
C5 0.0510(10) 0.0398(8) 0.0471(9) -0.0014(7) 0.0118(7) -0.0046(7)
C6 0.0491(10) 0.0429(9) 0.0433(9) 0.0055(7) 0.0083(7) -0.0007(7)
C7 0.0417(9) 0.0381(8) 0.0499(10) 0.0038(7) 0.0152(7) -0.0005(6)
C8 0.0502(10) 0.0409(8) 0.0556(10) 0.0062(7) 0.0183(8) 0.0034(7)
C9 0.0881(16) 0.0344(9) 0.1138(19) -0.0028(10) 0.0343(13) 0.0034(9)
C10 0.0457(9) 0.0376(8) 0.0459(9) -0.0026(7) 0.0114(7) -0.0023(6)

loop_
_atom_type_symbol
_atom_type_description
_atom_type_scat_dispersion_real
_atom_type_scat_dispersion_imag
_atom_type_scat_source
C C 0.0033 0.0016 'International Tables Vol C Tables 4.2.6.8 and 6.1.1.4'
H H 0.0000 0.0000 'International Tables Vol C Tables 4.2.6.8 and 6.1.1.4'
N N 0.0061 0.0033 'International Tables Vol C Tables 4.2.6.8 and 6.1.1.4'
O O 0.0106 0.0060 'International Tables Vol C Tables 4.2.6.8 and 6.1.1.4'

loop_
_geom_angle_atom_site_label_1
_geom_angle_atom_site_label_2
_geom_angle_atom_site_label_3
_geom_angle
_geom_angle_site_symmetry_1
_geom_angle_site_symmetry_3
_geom_angle_publ_flag
C2 O1 C1 117.33(15) . . ?
C8 O4 C9 116.97(16) . . ?
C5 N1 H1A 120.0 . . ?
C5 N1 H1B 120.0 . . ?
H1A N1 H1B 120.0 . . ?
O1 C1 H1C 109.5 . . ?
O1 C1 H1D 109.5 . . ?
H1C C1 H1D 109.5 . . ?
O1 C1 H1E 109.5 . . ?
H1C C1 H1E 109.5 . . ?
H1D C1 H1E 109.5 . . ?
O2 C2 O1 123.46(16) . . ?
O2 C2 C3 123.90(16) . . ?
O1 C2 C3 112.62(14) . . ?
C4 C3 C10 120.45(15) . . ?
C4 C3 C2 117.82(14) . . ?
C10 C3 C2 121.73(15) . . ?
C3 C4 C5 121.12(15) . . ?
C3 C4 H4A 119.4 . . ?
C5 C4 H4A 119.4 . . ?
C6 C5 N1 121.54(16) . . ?
C6 C5 C4 118.16(15) . . ?
N1 C5 C4 120.29(16) . . ?
C7 C6 C5 120.56(15) . . ?
C7 C6 H6A 119.7 . . ?
C5 C6 H6A 119.7 . . ?
C6 C7 C10 120.82(14) . . ?
C6 C7 C8 117.64(15) . . ?
C10 C7 C8 121.54(15) . . ?
O3 C8 O4 123.35(16) . . ?
O3 C8 C7 124.56(17) . . ?
O4 C8 C7 112.09(15) . . ?
O4 C9 H9A 109.5 . . ?
O4 C9 H9B 109.5 . . ?
H9A C9 H9B 109.5 . . ?
O4 C9 H9C 109.5 . . ?
H9A C9 H9C 109.5 . . ?
H9B C9 H9C 109.5 . . ?
C7 C10 C3 118.89(15) . . ?
C7 C10 H10A 120.6 . . ?
C3 C10 H10A 120.6 . . ?

loop_
_geom_bond_atom_site_label_1
_geom_bond_atom_site_label_2
_geom_bond_distance
_geom_bond_site_symmetry_2
_geom_bond_publ_flag
O1 C2 1.322(2) . ?
O1 C1 1.441(2) . ?
O2 C2 1.205(2) . ?
O3 C8 1.196(2) . ?
O4 C8 1.333(2) . ?
O4 C9 1.436(2) . ?
N1 C5 1.378(2) . ?
N1 H1A 0.8600 . ?
N1 H1B 0.8600 . ?
C1 H1C 0.9600 . ?
C1 H1D 0.9600 . ?
C1 H1E 0.9600 . ?
C2 C3 1.487(2) . ?
C3 C4 1.382(2) . ?
C3 C10 1.387(2) . ?
C4 C5 1.390(2) . ?
C4 H4A 0.9300 . ?
C5 C6 1.394(2) . ?
C6 C7 1.387(2) . ?
C6 H6A 0.9300 . ?
C7 C10 1.382(2) . ?
C7 C8 1.488(2) . ?
C9 H9A 0.9600 . ?
C9 H9B 0.9600 . ?
C9 H9C 0.9600 . ?
C10 H10A 0.9300 . ?

loop_
_geom_torsion_atom_site_label_1
_geom_torsion_atom_site_label_2
_geom_torsion_atom_site_label_3
_geom_torsion_atom_site_label_4
_geom_torsion
_geom_torsion_site_symmetry_1
_geom_torsion_site_symmetry_2
_geom_torsion_site_symmetry_3
_geom_torsion_site_symmetry_4
_geom_torsion_publ_flag
C1 O1 C2 O2 1.5(3) . . . . ?
C1 O1 C2 C3 -177.23(16) . . . . ?
O2 C2 C3 C4 -12.9(3) . . . . ?
O1 C2 C3 C4 165.82(14) . . . . ?
O2 C2 C3 C10 166.72(18) . . . . ?
O1 C2 C3 C10 -14.5(2) . . . . ?
C10 C3 C4 C5 0.1(2) . . . . ?
C2 C3 C4 C5 179.70(14) . . . . ?
C3 C4 C5 C6 -0.5(2) . . . . ?
C3 C4 C5 N1 -179.40(15) . . . . ?
N1 C5 C6 C7 179.26(16) . . . . ?
C4 C5 C6 C7 0.4(2) . . . . ?
C5 C6 C7 C10 0.2(2) . . . . ?
C5 C6 C7 C8 179.12(14) . . . . ?
C9 O4 C8 O3 -1.1(3) . . . . ?
C9 O4 C8 C7 178.50(15) . . . . ?
C6 C7 C8 O3 7.7(3) . . . . ?
C10 C7 C8 O3 -173.41(17) . . . . ?
C6 C7 C8 O4 -171.92(13) . . . . ?
C10 C7 C8 O4 7.0(2) . . . . ?
C6 C7 C10 C3 -0.6(2) . . . . ?
C8 C7 C10 C3 -179.50(14) . . . . ?
C4 C3 C10 C7 0.5(2) . . . . ?
C2 C3 C10 C7 -179.14(14) . . . . ?
